data_4102717
loop_
_publ_author_name
'Christoph E. Strasser'
'Vincent J. Catalano'

_publ_contact_author_address
;
Department of Chemistry/0216
University of Nevada, Reno
1664 No. Virginia St.
Reno, NV 89557
U.S.A.
;
_publ_contact_author_email vjc@unr.edu
_publ_contact_author_fax 1(775)7846804
_publ_contact_author_name 'Catalano, Vincent J.'
_publ_contact_author_phone 1(775)7841329
_publ_section_title
;
 "On-Off" Au(I)...Cu(I) Interactions in a Au(NHC)2 Luminescent Vapochromic
 Sensor
;
_journal_name_full 'Journal of the American Chemical Society'
_journal_page_first 10009
_journal_page_last 10011
_journal_paper_doi 10.1021/ja104585q
_journal_volume 132
_journal_year 2010
_chemical_formula_moiety 'C32 H36 Au Cu2 N8 O2, 2(C4 H10 O), 3(F6 P), 2(C H4 O)'
_chemical_formula_sum 'C42 H64 Au Cu2 F18 N8 O6 P3'
_chemical_formula_weight 1535.97
_chemical_name_common 2.2MeOH.Et2O
_chemical_name_systematic
; 
Bis{\h^3^-\m~3~-1,3-bis[(2-pyridyl-1\kN)methyl]-
1<i>H</i>-imidazol-2-ylidene-2\kC}bis(methanol-1\kO)dicopper(I)
 gold(I) 2(<i>Au</i>---<i>Cu</i>) tris(hexafluorophosphate)
 methanol disolvate (diethyl ether) disolvate
;
_space_group_IT_number 56
_symmetry_cell_setting orthorhombic
_symmetry_Int_Tables_number 56
_symmetry_space_group_name_Hall '-P 2ab 2ac'
_symmetry_space_group_name_H-M 'P c c n'
_atom_sites_solution_hydrogens geom
_atom_sites_solution_primary direct
_atom_sites_solution_secondary difmap
_audit_creation_method SHELXL-97
_cell_angle_alpha 90.00
_cell_angle_beta 90.00
_cell_angle_gamma 90.00
_cell_formula_units_Z 4
_cell_length_a 10.9774(4)
_cell_length_b 19.1174(6)
_cell_length_c 27.1633(10)
_cell_measurement_reflns_used 4793
_cell_measurement_temperature 100(2)
_cell_measurement_theta_max 23.227
_cell_measurement_theta_min 2.267
_cell_volume 5700.5(3)
_computing_cell_refinement SAINT
_computing_data_collection 'SAINT (Bruker, 2002)'
_computing_data_reduction SAINT
_computing_molecular_graphics 'Diamond (Brandenburg & Putz, 2009)'
_computing_structure_refinement 'SHELXL-97 (Sheldrick, 2008)'
_computing_structure_solution 'SHELXS-97 (Sheldrick, 2008)'
_diffrn_ambient_temperature 100(2)
_diffrn_measured_fraction_theta_full 1.000
_diffrn_measured_fraction_theta_max 1.000
_diffrn_measurement_device_type 'Bruker APEX CCD area-detector'
_diffrn_measurement_method \w-scans
_diffrn_radiation_monochromator graphite
_diffrn_radiation_source 'fine-focus sealed tube'
_diffrn_radiation_type MoK\a
_diffrn_radiation_wavelength 0.71073
_diffrn_reflns_av_R_equivalents 0.0777
_diffrn_reflns_av_sigmaI/netI 0.0506
_diffrn_reflns_limit_h_max 13
_diffrn_reflns_limit_h_min -12
_diffrn_reflns_limit_k_max 23
_diffrn_reflns_limit_k_min -23
_diffrn_reflns_limit_l_max 33
_diffrn_reflns_limit_l_min -31
_diffrn_reflns_number 40938
_diffrn_reflns_theta_full 26.37
_diffrn_reflns_theta_max 26.37
_diffrn_reflns_theta_min 1.84
_exptl_absorpt_coefficient_mu 3.501
_exptl_absorpt_correction_T_max 0.745
_exptl_absorpt_correction_T_min 0.549
_exptl_absorpt_correction_type multi-scan
_exptl_absorpt_process_details 'SADABS (Bruker, 2002)'
_exptl_crystal_colour colourless
_exptl_crystal_density_diffrn 1.790
_exptl_crystal_density_method 'not measured'
_exptl_crystal_description needle
_exptl_crystal_F_000 3056
_exptl_crystal_size_max 0.17
_exptl_crystal_size_mid 0.04
_exptl_crystal_size_min 0.03
_refine_diff_density_max 0.978
_refine_diff_density_min -0.838
_refine_diff_density_rms 0.132
_refine_ls_extinction_method none
_refine_ls_goodness_of_fit_ref 1.030
_refine_ls_hydrogen_treatment mixed
_refine_ls_matrix_type full
_refine_ls_number_parameters 391
_refine_ls_number_reflns 5843
_refine_ls_number_restraints 9
_refine_ls_restrained_S_all 1.031
_refine_ls_R_factor_all 0.0720
_refine_ls_R_factor_gt 0.0388
_refine_ls_shift/su_max 0.001
_refine_ls_shift/su_mean 0.000
_refine_ls_structure_factor_coef Fsqd
_refine_ls_weighting_details 'calc w=1/[\s^2^(Fo^2^)+(0.0367P)^2^+19.2039P] where P=(Fo^2^+2Fc^2^)/3'
_refine_ls_weighting_scheme calc
_refine_ls_wR_factor_gt 0.0820
_refine_ls_wR_factor_ref 0.0964
_reflns_number_gt 4004
_reflns_number_total 5843
_reflns_threshold_expression I>2\s(I)
_cod_data_source_file ja104585q_si_003_1.cif
_cod_data_source_block 2x2MeOHx2Et2O
_cod_database_code 4102717

loop_
_symmetry_equiv_pos_as_xyz
'x, y, z'
'-x+1/2, -y+1/2, z'
'x+1/2, -y, -z+1/2'
'-x, y+1/2, -z+1/2'
'-x, -y, -z'
'x-1/2, y-1/2, -z'
'-x-1/2, y, z-1/2'
'x, -y-1/2, z-1/2'

loop_
_atom_site_label
_atom_site_type_symbol
_atom_site_fract_x
_atom_site_fract_y
_atom_site_fract_z
_atom_site_U_iso_or_equiv
_atom_site_adp_type
_atom_site_occupancy
_atom_site_symmetry_multiplicity
_atom_site_calc_flag
_atom_site_refinement_flags
_atom_site_disorder_assembly
_atom_site_disorder_group
Au1 Au 0.2500 0.2500 0.412852(11) 0.01926(9) Uani 1 2 d S . .
Cu1 Cu 0.36328(6) 0.12379(3) 0.38888(3) 0.02399(16) Uani 1 1 d . . .
P1 P 0.44912(15) -0.14048(8) 0.33289(6) 0.0267(3) Uani 1 1 d . . .
F1 F 0.3705(3) -0.07125(18) 0.33107(14) 0.0445(10) Uani 1 1 d . . .
N10 N 0.4964(4) 0.1323(2) 0.34142(17) 0.0221(10) Uani 1 1 d . . .
N20 N 0.3471(4) 0.0724(2) 0.45117(16) 0.0200(10) Uani 1 1 d . . .
F6 F 0.5297(4) -0.21039(19) 0.33505(14) 0.0481(10) Uani 1 1 d . . .
F4 F 0.4730(3) -0.13482(19) 0.27498(13) 0.0433(9) Uani 1 1 d . . .
F2 F 0.4275(3) -0.1468(2) 0.39049(14) 0.0465(10) Uani 1 1 d . . .
F5 F 0.5691(3) -0.0956(2) 0.34321(15) 0.0467(10) Uani 1 1 d . . .
C10 C 0.2500 0.2500 0.3389(3) 0.0201(14) Uani 1 2 d S . .
C20 C 0.2500 0.2500 0.4871(3) 0.0184(14) Uani 1 2 d S . .
F3 F 0.3305(4) -0.1858(2) 0.32264(15) 0.0532(11) Uani 1 1 d . . .
C24 C 0.3766(5) 0.0507(3) 0.5368(2) 0.0252(13) Uani 1 1 d . . .
H24 H 0.4003 0.0678 0.5682 0.030 Uiso 1 1 calc R . .
C23 C 0.3801(5) 0.0946(3) 0.4962(2) 0.0204(12) Uani 1 1 d . . .
C17 C 0.5537(5) 0.0706(3) 0.3341(2) 0.0312(14) Uani 1 1 d . . .
H17 H 0.5277 0.0311 0.3525 0.037 Uiso 1 1 calc R . .
C13 C 0.5353(5) 0.1880(3) 0.3152(2) 0.0264(13) Uani 1 1 d . . .
C25 C 0.3385(5) -0.0181(3) 0.5315(2) 0.0306(14) Uani 1 1 d . . .
H25 H 0.3355 -0.0487 0.5590 0.037 Uiso 1 1 calc R . .
C27 C 0.3098(5) 0.0056(3) 0.4466(2) 0.0244(12) Uani 1 1 d . . .
H27 H 0.2855 -0.0104 0.4150 0.029 Uiso 1 1 calc R . .
C15 C 0.6851(6) 0.1183(4) 0.2742(3) 0.0472(19) Uani 1 1 d . . .
H15 H 0.7493 0.1136 0.2510 0.057 Uiso 1 1 calc R . .
C16 C 0.6475(6) 0.0622(4) 0.3013(3) 0.0411(17) Uani 1 1 d . . .
H16 H 0.6858 0.0179 0.2976 0.049 Uiso 1 1 calc R . .
C14 C 0.6279(6) 0.1821(3) 0.2812(3) 0.0406(17) Uani 1 1 d . . .
H14 H 0.6526 0.2218 0.2627 0.049 Uiso 1 1 calc R . .
C26 C 0.3050(5) -0.0407(3) 0.4854(2) 0.0297(14) Uani 1 1 d . . .
H26 H 0.2790 -0.0875 0.4803 0.036 Uiso 1 1 calc R . .
P2 P 0.7500 0.2500 0.43348(8) 0.0269(4) Uani 1 2 d SD . .
N1 N 0.3461(4) 0.2543(2) 0.30837(16) 0.0233(10) Uani 1 1 d . . .
F7 F 0.8932(3) 0.2358(2) 0.43343(16) 0.0501(11) Uani 1 1 d . . .
O1 O 0.2082(4) 0.0880(2) 0.34981(18) 0.0393(11) Uani 1 1 d D . .
N2 N 0.3273(4) 0.2158(2) 0.51751(17) 0.0199(10) Uani 1 1 d . . .
C22 C 0.4240(5) 0.1687(3) 0.5008(2) 0.0222(12) Uani 1 1 d . . .
H22A H 0.4925 0.1705 0.5245 0.027 Uiso 1 1 calc R . .
H22B H 0.4546 0.1849 0.4685 0.027 Uiso 1 1 calc R . .
C21 C 0.2982(5) 0.2283(3) 0.5661(2) 0.0273(13) Uani 1 1 d . . .
H21 H 0.3384 0.2098 0.5941 0.033 Uiso 1 1 calc R . .
F9B F 0.7548(10) 0.2243(4) 0.3789(3) 0.056(3) Uani 0.513(9) 1 d PD . 2
C1 C 0.2050(7) 0.0658(4) 0.3001(3) 0.051(2) Uani 1 1 d . . .
H1A H 0.2691 0.0898 0.2815 0.076 Uiso 1 1 calc R . .
H1B H 0.1254 0.0770 0.2858 0.076 Uiso 1 1 calc R . .
H1C H 0.2184 0.0151 0.2985 0.076 Uiso 1 1 calc R . .
F8A F 0.7488(9) 0.2181(5) 0.4880(3) 0.055(3) Uani 0.487(9) 1 d PD . 1
F8B F 0.7240(8) 0.1767(4) 0.4531(4) 0.052(3) Uani 0.513(9) 1 d PD . 2
F9A F 0.7206(9) 0.1711(4) 0.4136(4) 0.060(3) Uani 0.487(9) 1 d PD . 1
C11 C 0.3106(5) 0.2524(3) 0.2598(2) 0.0274(12) Uani 1 1 d . . .
H11 H 0.3622 0.2541 0.2318 0.033 Uiso 1 1 calc R . .
C12 C 0.4737(5) 0.2569(3) 0.3245(2) 0.0252(12) Uani 1 1 d . . .
H12A H 0.4771 0.2680 0.3600 0.030 Uiso 1 1 calc R . .
H12B H 0.5170 0.2943 0.3063 0.030 Uiso 1 1 calc R . .
O3 O -0.0243(7) -0.1028(3) 0.3861(3) 0.098(2) Uani 1 1 d . . .
C3 C -0.0019(10) -0.1240(6) 0.4721(6) 0.138(6) Uani 1 1 d D . .
H3A H 0.0237 -0.0764 0.4805 0.208 Uiso 1 1 calc R . .
H3B H 0.0282 -0.1566 0.4971 0.208 Uiso 1 1 calc R . .
H3C H -0.0910 -0.1262 0.4709 0.208 Uiso 1 1 calc R . .
C5 C 0.0098(13) -0.1187(6) 0.3358(4) 0.109(4) Uani 1 1 d D . .
H5B H 0.0068 -0.1698 0.3299 0.131 Uiso 1 1 calc R . .
H5A H 0.0932 -0.1018 0.3288 0.131 Uiso 1 1 calc R . .
C4 C 0.0533(13) -0.1453(7) 0.4190(5) 0.121(5) Uani 1 1 d D . .
H4A H 0.1403 -0.1322 0.4161 0.145 Uiso 1 1 calc R . .
H4B H 0.0441 -0.1959 0.4124 0.145 Uiso 1 1 calc R . .
C6 C -0.0824(11) -0.0811(7) 0.3036(5) 0.127(5) Uani 1 1 d D . .
H6A H -0.1646 -0.0977 0.3116 0.190 Uiso 1 1 calc R . .
H6B H -0.0648 -0.0908 0.2689 0.190 Uiso 1 1 calc R . .
H6C H -0.0774 -0.0306 0.3096 0.190 Uiso 1 1 calc R . .
H1 H 0.161(8) 0.061(5) 0.365(4) 0.152 Uiso 1 1 d D . .
O2 O 0.0305(5) 0.0322(3) 0.3988(3) 0.085(2) Uani 1 1 d D A 1
H2 H 0.0136 -0.0093 0.3912 0.102 Uiso 1 1 calc R A 1
C2 C -0.0724(14) 0.0713(7) 0.3983(8) 0.237(12) Uani 1 1 d . A 1
H2A H -0.0786 0.0977 0.4291 0.355 Uiso 1 1 calc R A 1
H2B H -0.1434 0.0406 0.3949 0.355 Uiso 1 1 calc R A 1
H2C H -0.0696 0.1039 0.3704 0.355 Uiso 1 1 calc R A 1

loop_
_atom_site_aniso_label
_atom_site_aniso_U_11
_atom_site_aniso_U_22
_atom_site_aniso_U_33
_atom_site_aniso_U_23
_atom_site_aniso_U_13
_atom_site_aniso_U_12
Au1 0.01966(15) 0.01775(14) 0.02036(15) 0.000 0.000 0.00125(15)
Cu1 0.0279(4) 0.0210(3) 0.0231(4) 0.0000(3) 0.0041(3) -0.0014(3)
P1 0.0319(8) 0.0252(8) 0.0231(8) -0.0035(7) -0.0035(7) 0.0043(6)
F1 0.045(2) 0.036(2) 0.053(3) -0.0058(18) -0.0052(19) 0.0139(18)
N10 0.017(2) 0.026(2) 0.023(3) -0.002(2) 0.000(2) 0.0026(19)
N20 0.017(2) 0.019(2) 0.024(3) -0.0025(19) -0.0020(19) 0.0014(19)
F6 0.070(3) 0.039(2) 0.035(2) -0.0002(18) 0.001(2) 0.026(2)
F4 0.043(2) 0.054(2) 0.033(2) 0.0042(18) -0.0021(17) 0.0092(19)
F2 0.052(2) 0.061(3) 0.026(2) -0.0044(19) 0.0046(19) 0.006(2)
F5 0.034(2) 0.054(2) 0.053(3) 0.002(2) -0.0113(19) -0.0092(18)
C10 0.024(4) 0.016(3) 0.020(4) 0.000 0.000 0.002(4)
C20 0.016(3) 0.018(3) 0.021(4) 0.000 0.000 -0.007(4)
F3 0.061(3) 0.048(2) 0.051(3) -0.001(2) -0.009(2) -0.022(2)
C24 0.025(3) 0.029(3) 0.022(3) 0.002(2) -0.002(2) 0.000(2)
C23 0.013(3) 0.021(3) 0.027(3) 0.003(2) -0.001(2) 0.005(2)
C17 0.032(3) 0.027(3) 0.034(4) -0.003(3) -0.002(3) 0.003(3)
C13 0.020(3) 0.030(3) 0.029(3) -0.001(3) 0.001(3) -0.004(2)
C25 0.029(3) 0.033(3) 0.030(3) 0.008(3) -0.001(3) -0.003(3)
C27 0.019(3) 0.029(3) 0.026(3) -0.001(3) -0.005(2) -0.001(2)
C15 0.028(4) 0.051(4) 0.063(5) -0.007(4) 0.030(3) -0.003(3)
C16 0.032(4) 0.039(4) 0.052(5) -0.010(3) 0.008(3) 0.008(3)
C14 0.033(4) 0.035(4) 0.053(4) -0.004(3) 0.017(3) -0.013(3)
C26 0.024(3) 0.022(3) 0.043(4) 0.000(3) -0.004(3) 0.000(3)
P2 0.0273(11) 0.0272(10) 0.0261(10) 0.000 0.000 -0.0081(11)
N1 0.025(2) 0.020(2) 0.025(2) -0.001(2) 0.0008(19) 0.000(2)
F7 0.025(2) 0.055(3) 0.070(3) -0.008(2) 0.0045(19) -0.0031(17)
O1 0.044(3) 0.033(2) 0.041(3) -0.002(2) -0.015(2) -0.010(2)
N2 0.017(2) 0.021(2) 0.022(3) 0.000(2) -0.0005(19) 0.0009(19)
C22 0.021(3) 0.020(3) 0.025(3) -0.001(2) -0.002(2) 0.000(2)
C21 0.030(3) 0.028(3) 0.023(3) 0.002(2) -0.003(3) 0.005(2)
F9B 0.052(5) 0.082(8) 0.033(4) -0.013(4) -0.001(5) -0.001(8)
C1 0.069(5) 0.035(4) 0.049(5) -0.008(3) -0.027(4) 0.001(4)
F8A 0.054(5) 0.076(6) 0.036(5) 0.024(4) -0.012(5) -0.003(7)
F8B 0.053(6) 0.032(4) 0.072(8) 0.022(5) 0.008(5) -0.006(4)
F9A 0.072(7) 0.035(5) 0.073(8) -0.009(6) -0.022(6) -0.014(4)
C11 0.038(3) 0.027(3) 0.018(3) 0.002(3) 0.001(2) -0.003(3)
C12 0.026(3) 0.021(3) 0.028(3) -0.001(3) 0.002(2) -0.005(3)
O3 0.117(6) 0.059(4) 0.118(7) 0.026(4) -0.024(5) -0.020(4)
C3 0.086(8) 0.108(9) 0.222(17) 0.096(11) -0.071(10) -0.050(7)
C5 0.162(13) 0.071(7) 0.094(10) 0.003(7) -0.020(9) -0.018(8)
C4 0.121(11) 0.124(11) 0.117(11) 0.012(9) -0.053(10) -0.022(9)
C6 0.110(10) 0.124(10) 0.146(13) 0.015(9) -0.046(9) 0.009(8)
O2 0.054(4) 0.073(4) 0.129(6) 0.023(5) 0.008(4) -0.012(3)
C2 0.181(15) 0.074(9) 0.46(3) 0.045(13) 0.220(19) 0.052(10)

loop_
_atom_type_symbol
_atom_type_description
_atom_type_scat_dispersion_real
_atom_type_scat_dispersion_imag
_atom_type_scat_source
C C 0.0033 0.0016 'International Tables Vol C Tables 4.2.6.8 and 6.1.1.4'
H H 0.0000 0.0000 'International Tables Vol C Tables 4.2.6.8 and 6.1.1.4'
N N 0.0061 0.0033 'International Tables Vol C Tables 4.2.6.8 and 6.1.1.4'
O O 0.0106 0.0060 'International Tables Vol C Tables 4.2.6.8 and 6.1.1.4'
F F 0.0171 0.0103 'International Tables Vol C Tables 4.2.6.8 and 6.1.1.4'
P P 0.1023 0.0942 'International Tables Vol C Tables 4.2.6.8 and 6.1.1.4'
Cu Cu 0.3201 1.2651 'International Tables Vol C Tables 4.2.6.8 and 6.1.1.4'
Au Au -2.0133 8.8022 'International Tables Vol C Tables 4.2.6.8 and 6.1.1.4'

loop_
_geom_angle_atom_site_label_1
_geom_angle_atom_site_label_2
_geom_angle_atom_site_label_3
_geom_angle
_geom_angle_site_symmetry_1
_geom_angle_site_symmetry_3
C10 Au1 C20 180.000(1) . .
C10 Au1 Cu1 76.510(16) . .
C20 Au1 Cu1 103.490(16) . .
C10 Au1 Cu1 76.510(16) . 2
C20 Au1 Cu1 103.490(16) . 2
Cu1 Au1 Cu1 153.02(3) . 2
N10 Cu1 N20 132.57(18) . .
N10 Cu1 O1 107.28(19) . .
N20 Cu1 O1 101.38(18) . .
N10 Cu1 Au1 114.51(13) . .
N20 Cu1 Au1 101.04(12) . .
O1 Cu1 Au1 92.17(13) . .
F1 P1 F2 90.7(2) . .
F1 P1 F3 90.2(2) . .
F2 P1 F3 90.5(2) . .
F1 P1 F5 90.3(2) . .
F2 P1 F5 89.5(2) . .
F3 P1 F5 179.5(2) . .
F1 P1 F4 90.1(2) . .
F2 P1 F4 179.0(2) . .
F3 P1 F4 90.0(2) . .
F5 P1 F4 90.1(2) . .
F1 P1 F6 179.5(3) . .
F2 P1 F6 89.0(2) . .
F3 P1 F6 90.3(2) . .
F5 P1 F6 89.2(2) . .
F4 P1 F6 90.1(2) . .
C13 N10 C17 117.6(5) . .
C13 N10 Cu1 130.5(4) . .
C17 N10 Cu1 111.9(4) . .
C23 N20 C27 117.7(5) . .
C23 N20 Cu1 127.0(4) . .
C27 N20 Cu1 115.0(4) . .
N1 C10 N1 103.9(6) 2 .
N1 C10 Au1 128.1(3) 2 .
N1 C10 Au1 128.1(3) . .
N2 C20 N2 104.8(6) . 2
N2 C20 Au1 127.6(3) . .
N2 C20 Au1 127.6(3) 2 .
C23 C24 C25 120.1(5) . .
C23 C24 H24 120.0 . .
C25 C24 H24 120.0 . .
N20 C23 C24 121.7(5) . .
N20 C23 C22 117.4(5) . .
C24 C23 C22 121.0(5) . .
N10 C17 C16 123.2(6) . .
N10 C17 H17 118.4 . .
C16 C17 H17 118.4 . .
N10 C13 C14 121.5(5) . .
N10 C13 C12 117.4(5) . .
C14 C13 C12 121.1(5) . .
C26 C25 C24 118.2(6) . .
C26 C25 H25 120.9 . .
C24 C25 H25 120.9 . .
N20 C27 C26 123.4(5) . .
N20 C27 H27 118.3 . .
C26 C27 H27 118.3 . .
C16 C15 C14 118.7(6) . .
C16 C15 H15 120.6 . .
C14 C15 H15 120.6 . .
C15 C16 C17 119.0(6) . .
C15 C16 H16 120.5 . .
C17 C16 H16 120.5 . .
C13 C14 C15 119.9(6) . .
C13 C14 H14 120.1 . .
C15 C14 H14 120.1 . .
C27 C26 C25 119.0(5) . .
C27 C26 H26 120.5 . .
C25 C26 H26 120.5 . .
F8B P2 F8B 139.2(9) 2_655 .
F8B P2 F9B 127.9(6) 2_655 .
F8B P2 F9B 92.8(5) . .
F8B P2 F9B 92.8(5) 2_655 2_655
F8B P2 F9B 127.9(6) . 2_655
F8B P2 F7 88.4(3) 2_655 .
F8B P2 F7 91.7(3) . .
F9B P2 F7 85.0(4) . .
F9B P2 F7 94.9(5) 2_655 .
F8B P2 F7 91.7(3) 2_655 2_655
F8B P2 F7 88.4(3) . 2_655
F9B P2 F7 94.9(5) . 2_655
F9B P2 F7 85.0(4) 2_655 2_655
F7 P2 F7 179.9(4) . 2_655
F8B P2 F8A 47.6(5) 2_655 2_655
F8B P2 F8A 91.6(6) . 2_655
F9B P2 F8A 175.3(5) . 2_655
F9B P2 F8A 139.2(4) 2_655 2_655
F7 P2 F8A 93.3(4) . 2_655
F7 P2 F8A 86.8(4) 2_655 2_655
F8B P2 F8A 91.6(6) 2_655 .
F8B P2 F8A 47.6(5) . .
F9B P2 F8A 139.2(4) . .
F9B P2 F8A 175.3(5) 2_655 .
F7 P2 F8A 86.8(4) . .
F7 P2 F8A 93.3(4) 2_655 .
F8B P2 F9A 178.7(8) 2_655 .
F9B P2 F9A 53.3(5) . .
F9B P2 F9A 88.3(6) 2_655 .
F7 P2 F9A 92.2(4) . .
F7 P2 F9A 87.8(4) 2_655 .
F8A P2 F9A 131.2(6) 2_655 .
F8A P2 F9A 87.3(6) . .
F8B P2 F9A 178.7(8) . 2_655
F9B P2 F9A 88.3(6) . 2_655
F9B P2 F9A 53.3(5) 2_655 2_655
F7 P2 F9A 87.8(4) . 2_655
F7 P2 F9A 92.2(4) 2_655 2_655
F8A P2 F9A 87.3(6) 2_655 2_655
F8A P2 F9A 131.2(6) . 2_655
F9A P2 F9A 141.5(9) . 2_655
C10 N1 C11 111.5(5) . .
C10 N1 C12 124.6(5) . .
C11 N1 C12 123.9(5) . .
C1 O1 Cu1 126.4(4) . .
C1 O1 H1 105(9) . .
Cu1 O1 H1 117(8) . .
C20 N2 C21 110.8(5) . .
C20 N2 C22 124.3(5) . .
C21 N2 C22 124.9(5) . .
N2 C22 C23 111.9(4) . .
N2 C22 H22A 109.2 . .
C23 C22 H22A 109.2 . .
N2 C22 H22B 109.2 . .
C23 C22 H22B 109.2 . .
H22A C22 H22B 107.9 . .
C21 C21 N2 106.8(3) 2 .
C21 C21 H21 126.6 2 .
N2 C21 H21 126.6 . .
F9B F9B P2 71.5(3) 2_655 .
O1 C1 H1A 109.5 . .
O1 C1 H1B 109.5 . .
H1A C1 H1B 109.5 . .
O1 C1 H1C 109.5 . .
H1A C1 H1C 109.5 . .
H1B C1 H1C 109.5 . .
F8A F8A P2 67.6(4) 2_655 .
C11 C11 N1 106.6(3) 2 .
C11 C11 H11 126.7 2 .
N1 C11 H11 126.7 . .
N1 C12 C13 110.5(4) . .
N1 C12 H12A 109.5 . .
C13 C12 H12A 109.5 . .
N1 C12 H12B 109.5 . .
C13 C12 H12B 109.5 . .
H12A C12 H12B 108.1 . .
C5 O3 C4 107.9(10) . .
C4 C3 H3A 109.5 . .
C4 C3 H3B 109.5 . .
H3A C3 H3B 109.5 . .
C4 C3 H3C 109.5 . .
H3A C3 H3C 109.5 . .
H3B C3 H3C 109.5 . .
O3 C5 C6 105.8(11) . .
O3 C5 H5B 110.6 . .
C6 C5 H5B 110.6 . .
O3 C5 H5A 110.6 . .
C6 C5 H5A 110.6 . .
H5B C5 H5A 108.7 . .
O3 C4 C3 100.7(11) . .
O3 C4 H4A 111.6 . .
C3 C4 H4A 111.6 . .
O3 C4 H4B 111.6 . .
C3 C4 H4B 111.6 . .
H4A C4 H4B 109.4 . .
C5 C6 H6A 109.5 . .
C5 C6 H6B 109.5 . .
H6A C6 H6B 109.5 . .
C5 C6 H6C 109.5 . .
H6A C6 H6C 109.5 . .
H6B C6 H6C 109.5 . .

loop_
_geom_bond_atom_site_label_1
_geom_bond_atom_site_label_2
_geom_bond_distance
_geom_bond_site_symmetry_2
Au1 C10 2.009(7) .
Au1 C20 2.017(7) .
Au1 Cu1 2.7915(7) .
Au1 Cu1 2.7915(7) 2
Cu1 N10 1.956(4) .
Cu1 N20 1.965(4) .
Cu1 O1 2.120(4) .
P1 F1 1.581(4) .
P1 F2 1.587(4) .
P1 F3 1.588(4) .
P1 F5 1.597(4) .
P1 F4 1.598(4) .
P1 F6 1.604(4) .
N10 C13 1.350(7) .
N10 C17 1.351(7) .
N20 C23 1.345(7) .
N20 C27 1.347(7) .
C10 N1 1.344(6) 2
C10 N1 1.344(6) .
C20 N2 1.352(6) .
C20 N2 1.352(6) 2
C24 C23 1.384(7) .
C24 C25 1.388(8) .
C24 H24 0.9500 .
C23 C22 1.502(7) .
C17 C16 1.370(8) .
C17 H17 0.9500 .
C13 C14 1.377(8) .
C13 C12 1.502(8) .
C25 C26 1.376(8) .
C25 H25 0.9500 .
C27 C26 1.376(8) .
C27 H27 0.9500 .
C15 C16 1.365(9) .
C15 C14 1.385(9) .
C15 H15 0.9500 .
C16 H16 0.9500 .
C14 H14 0.9500 .
C26 H26 0.9500 .
P2 F8B 1.527(7) 2_655
P2 F8B 1.527(7) .
P2 F9B 1.562(7) .
P2 F9B 1.562(7) 2_655
P2 F7 1.596(4) .
P2 F7 1.596(4) 2_655
P2 F8A 1.603(7) 2_655
P2 F8A 1.603(7) .
P2 F9A 1.635(8) .
P2 F9A 1.635(8) 2_655
N1 C11 1.375(7) .
N1 C12 1.467(7) .
O1 C1 1.417(8) .
O1 H1 0.837(10) .
N2 C21 1.378(7) .
N2 C22 1.464(6) .
C22 H22A 0.9900 .
C22 H22B 0.9900 .
C21 C21 1.344(11) 2
C21 H21 0.9500 .
F9B F9B 0.989(16) 2_655
C1 H1A 0.9800 .
C1 H1B 0.9800 .
C1 H1C 0.9800 .
F8A F8A 1.221(19) 2_655
C11 C11 1.333(11) 2
C11 H11 0.9500 .
C12 H12A 0.9900 .
C12 H12B 0.9900 .
O3 C5 1.448(13) .
O3 C4 1.478(13) .
C3 C4 1.616(16) .
C3 H3A 0.9800 .
C3 H3B 0.9800 .
C3 H3C 0.9800 .
C5 C6 1.518(14) .
C5 H5B 0.9900 .
C5 H5A 0.9900 .
C4 H4A 0.9900 .
C4 H4B 0.9900 .
C6 H6A 0.9800 .
C6 H6B 0.9800 .
C6 H6C 0.9800 .
O2 C2 1.355(13) .
O2 H2 0.8400 .
C2 H2A 0.9800 .
C2 H2B 0.9800 .
C2 H2C 0.9800 .

loop_
_geom_hbond_atom_site_label_D
_geom_hbond_atom_site_label_H
_geom_hbond_atom_site_label_A
_geom_hbond_distance_DH
_geom_hbond_distance_HA
_geom_hbond_distance_DA
_geom_hbond_angle_DHA
O1 H1 O2 0.837(10) 1.79(4) 2.592(8) 159(11)
O2 H2 O3 0.84 1.84 2.673(9) 170.0

loop_
_geom_torsion_atom_site_label_1
_geom_torsion_atom_site_label_2
_geom_torsion_atom_site_label_3
_geom_torsion_atom_site_label_4
_geom_torsion
_geom_torsion_site_symmetry_1
_geom_torsion_site_symmetry_4
C10 Au1 Cu1 N10 50.54(14) . .
C20 Au1 Cu1 N10 -129.46(14) . .
Cu1 Au1 Cu1 N10 50.54(14) 2 .
C10 Au1 Cu1 N20 -161.63(13) . .
C20 Au1 Cu1 N20 18.37(13) . .
Cu1 Au1 Cu1 N20 -161.63(13) 2 .
C10 Au1 Cu1 O1 -59.59(13) . .
C20 Au1 Cu1 O1 120.41(13) . .
Cu1 Au1 Cu1 O1 -59.59(13) 2 .
N20 Cu1 N10 C13 -141.4(5) . .
O1 Cu1 N10 C13 94.1(5) . .
Au1 Cu1 N10 C13 -6.6(5) . .
N20 Cu1 N10 C17 40.5(5) . .
O1 Cu1 N10 C17 -84.0(4) . .
Au1 Cu1 N10 C17 175.3(3) . .
N10 Cu1 N20 C23 86.7(5) . .
O1 Cu1 N20 C23 -146.7(4) . .
Au1 Cu1 N20 C23 -52.2(4) . .
N10 Cu1 N20 C27 -86.6(4) . .
O1 Cu1 N20 C27 40.1(4) . .
Au1 Cu1 N20 C27 134.6(4) . .
Cu1 Au1 C10 N1 112.8(2) . 2
Cu1 Au1 C10 N1 -67.2(2) 2 2
Cu1 Au1 C10 N1 -67.2(2) . .
Cu1 Au1 C10 N1 112.8(2) 2 .
Cu1 Au1 C20 N2 25.1(2) . .
Cu1 Au1 C20 N2 -154.9(2) 2 .
Cu1 Au1 C20 N2 -154.9(2) . 2
Cu1 Au1 C20 N2 25.1(2) 2 2
C27 N20 C23 C24 0.3(8) . .
Cu1 N20 C23 C24 -172.8(4) . .
C27 N20 C23 C22 178.8(5) . .
Cu1 N20 C23 C22 5.7(7) . .
C25 C24 C23 N20 0.0(8) . .
C25 C24 C23 C22 -178.4(5) . .
C13 N10 C17 C16 -0.6(9) . .
Cu1 N10 C17 C16 177.8(5) . .
C17 N10 C13 C14 1.6(8) . .
Cu1 N10 C13 C14 -176.4(5) . .
C17 N10 C13 C12 -178.4(5) . .
Cu1 N10 C13 C12 3.6(8) . .
C23 C24 C25 C26 0.1(8) . .
C23 N20 C27 C26 -0.7(8) . .
Cu1 N20 C27 C26 173.2(4) . .
C14 C15 C16 C17 0.8(11) . .
N10 C17 C16 C15 -0.6(10) . .
N10 C13 C14 C15 -1.5(10) . .
C12 C13 C14 C15 178.6(6) . .
C16 C15 C14 C13 0.2(11) . .
N20 C27 C26 C25 0.8(9) . .
C24 C25 C26 C27 -0.4(9) . .
N1 C10 N1 C11 -0.3(3) 2 .
Au1 C10 N1 C11 179.7(3) . .
N1 C10 N1 C12 -177.2(6) 2 .
Au1 C10 N1 C12 2.8(6) . .
N10 Cu1 O1 C1 7.4(5) . .
N20 Cu1 O1 C1 -134.4(5) . .
Au1 Cu1 O1 C1 123.9(5) . .
N2 C20 N2 C21 0.3(3) 2 .
Au1 C20 N2 C21 -179.7(3) . .
N2 C20 N2 C22 177.0(5) 2 .
Au1 C20 N2 C22 -3.0(5) . .
C20 N2 C22 C23 -89.6(5) . .
C21 N2 C22 C23 86.6(6) . .
N20 C23 C22 N2 97.7(6) . .
C24 C23 C22 N2 -83.8(6) . .
C20 N2 C21 C21 -0.7(8) . 2
C22 N2 C21 C21 -177.4(6) . 2
C10 N1 C11 C11 0.7(8) . 2
C12 N1 C11 C11 177.7(6) . 2
C10 N1 C12 C13 105.4(5) . .
C11 N1 C12 C13 -71.2(7) . .
N10 C13 C12 N1 -66.4(7) . .
C14 C13 C12 N1 113.6(6) . .
C4 O3 C5 C6 173.1(9) . .
C5 O3 C4 C3 -177.1(9) . .
